data_1507125
loop_
_publ_author_name
'Bonauer, Christoph'
'Zabel, Manfred'
'K\"onig, Burkhard'

_publ_section_title
;
 Synthesis and peptide binding properties of methoxypyrrole amino acids
 (MOPAS).
;
_journal_issue 9
_journal_name_full 'Organic letters'
_journal_page_first 1349
_journal_page_last 1352
_journal_paper_doi 10.1021/ol049855x
_journal_volume 6
_journal_year 2004
_chemical_compound_source 'see text'
_chemical_formula_moiety 'C15 H24 N2 O5'
_chemical_formula_structural 'C15 H24 N2 O5'
_chemical_formula_sum 'C15 H24 N2 O5'
_chemical_formula_weight 312.36
_chemical_name_systematic
;
 ?
;
_space_group_IT_number 14
_symmetry_cell_setting monoclinic
_symmetry_space_group_name_Hall '-P 2yn'
_symmetry_space_group_name_H-M 'P 1 21/n 1'
_atom_sites_solution_hydrogens difmap
_atom_sites_solution_primary direct
_atom_sites_solution_secondary difmap
_cell_angle_alpha 90
_cell_angle_beta 102.832(8)
_cell_angle_gamma 90
_cell_formula_units_Z 4
_cell_length_a 11.9505(8)
_cell_length_b 9.4792(8)
_cell_length_c 15.5098(10)
_cell_measurement_reflns_used 8000
_cell_measurement_temperature 293
_cell_measurement_theta_max 25.79
_cell_measurement_theta_min 1.96
_cell_volume 1713.1(2)
_computing_cell_refinement 'STOE (1998)'
_computing_data_collection 'STOE (1998)'
_computing_data_reduction 'STOE (1998)'
_computing_molecular_graphics 'PLATON (Spek, 1990)'
_computing_publication_material 'PLATON (Spek, 1990)'
_computing_structure_refinement 'SHELXL-97 (Sheldrick, 1997)'
_computing_structure_solution 'SIR-97 (Altomare, 1993)'
_diffrn_ambient_temperature 173(1)
_diffrn_measured_fraction_theta_full 0.99
_diffrn_measured_fraction_theta_max 0.99
_diffrn_measurement_device_type 'STOE-IPDS diffractometer'
_diffrn_measurement_method rotation
_diffrn_radiation_monochromator graphite
_diffrn_radiation_source 'fine-focus sealed tube'
_diffrn_radiation_type 'Mo K\a'
_diffrn_radiation_wavelength 0.71073
_diffrn_reflns_av_R_equivalents 0.0679
_diffrn_reflns_av_sigmaI/netI 0.0323
_diffrn_reflns_limit_h_max 14
_diffrn_reflns_limit_h_min -14
_diffrn_reflns_limit_k_max 11
_diffrn_reflns_limit_k_min -11
_diffrn_reflns_limit_l_max 18
_diffrn_reflns_limit_l_min -18
_diffrn_reflns_number 23264
_diffrn_reflns_reduction_process
;
 ?
;
_diffrn_reflns_theta_full 25.79
_diffrn_reflns_theta_max 25.79
_diffrn_reflns_theta_min 1.96
_diffrn_standards_decay_% 0
_diffrn_standards_interval_count 0
_diffrn_standards_interval_time 0
_diffrn_standards_number 0
_exptl_absorpt_coefficient_mu 0.091
_exptl_absorpt_correction_type none
_exptl_crystal_colour 'translucent colourless'
_exptl_crystal_density_diffrn 1.211
_exptl_crystal_density_method 'Not Measured'
_exptl_crystal_description prism
_exptl_crystal_F_000 672
_exptl_crystal_size_max 0.50
_exptl_crystal_size_mid 0.48
_exptl_crystal_size_min 0.32
_refine_diff_density_max 0.283
_refine_diff_density_min -0.238
_refine_diff_density_rms 0.037
_refine_ls_extinction_method none
_refine_ls_goodness_of_fit_ref 1.033
_refine_ls_hydrogen_treatment mixed
_refine_ls_matrix_type full
_refine_ls_number_parameters 259
_refine_ls_number_reflns 3273
_refine_ls_number_restraints 0
_refine_ls_restrained_S_all 1.033
_refine_ls_R_factor_all 0.0449
_refine_ls_R_factor_gt 0.0367
_refine_ls_shift/su_max 0.000
_refine_ls_shift/su_mean 0.000
_refine_ls_structure_factor_coef Fsqd
_refine_ls_weighting_details 'calc w=1/[\s^2^(Fo^2^)+(0.0583P)^2^+0.2839P] where P=(Fo^2^+2Fc^2^)/3'
_refine_ls_weighting_scheme calc
_refine_ls_wR_factor_gt 0.0970
_refine_ls_wR_factor_ref 0.1010
_reflns_number_gt 2740
_reflns_number_total 3273
_reflns_threshold_expression I>4\\s(I)
_cod_data_source_file ol049855xsi20040126_052804.cif
_cod_data_source_block b021
_cod_depositor_comments
;
The following automatic conversions were performed:

'_symmetry_cell_setting' value 'Monoclinic' changed to 'monoclinic'
according to /home/saulius/struct/CIF-dictionaries/cif_core.dic
dictionary named 'cif_core.dic' version 2.4.1 from 2010-06-29.

Automatic conversion script
Id: cif_fix_values 1715 2011-07-08 13:25:40Z adriana 
;
_cod_original_sg_symbol_H-M 'P 21/n'
_cod_database_code 1507125

loop_
_symmetry_equiv_pos_as_xyz
x,y,z
1/2-x,1/2+y,1/2-z
-x,-y,-z
1/2+x,1/2-y,1/2+z

loop_
_atom_site_aniso_label
_atom_site_aniso_U_11
_atom_site_aniso_U_22
_atom_site_aniso_U_33
_atom_site_aniso_U_23
_atom_site_aniso_U_13
_atom_site_aniso_U_12
O7 0.0314(5) 0.0401(5) 0.0295(5) -0.0028(4) 0.0075(4) 0.0040(4)
O8 0.0370(6) 0.0606(6) 0.0270(5) -0.0099(4) 0.0019(4) 0.0081(5)
O11 0.0313(5) 0.0382(5) 0.0369(5) 0.0092(4) 0.0009(4) -0.0002(4)
O17 0.0634(7) 0.0216(5) 0.0462(6) 0.0005(4) 0.0291(5) 0.0028(4)
O18 0.0428(5) 0.0229(4) 0.0317(5) -0.0007(3) 0.0197(4) 0.0004(4)
N1 0.0252(6) 0.0275(5) 0.0249(5) 0.0007(4) 0.0068(4) 0.0013(4)
N15 0.0442(7) 0.0198(5) 0.0303(6) -0.0002(4) 0.0172(5) 0.0001(5)
C2 0.0307(7) 0.0225(5) 0.0291(6) 0.0010(4) 0.0127(5) -0.0018(5)
C3 0.0297(7) 0.0254(6) 0.0357(7) 0.0045(5) 0.0123(5) 0.0000(5)
C4 0.0277(6) 0.0261(6) 0.0306(6) 0.0052(5) 0.0068(5) -0.0015(5)
C5 0.0298(7) 0.0275(6) 0.0242(6) 0.0027(4) 0.0066(5) -0.0020(5)
C6 0.0292(7) 0.0298(6) 0.0265(6) 0.0007(5) 0.0066(5) -0.0023(5)
C9 0.0461(9) 0.0650(11) 0.0302(7) -0.0173(7) 0.0048(6) 0.0023(8)
C10 0.0737(12) 0.0715(11) 0.0315(8) -0.0019(7) 0.0173(8) 0.0039(9)
C12 0.0410(9) 0.0554(9) 0.0552(10) 0.0094(8) -0.0085(7) -0.0120(8)
C13 0.0373(8) 0.0412(7) 0.0480(8) 0.0043(6) 0.0177(6) 0.0091(6)
C14 0.0350(7) 0.0271(6) 0.0282(6) -0.0014(5) 0.0123(5) -0.0030(5)
C16 0.0328(7) 0.0230(6) 0.0282(6) -0.0005(4) 0.0101(5) -0.0009(5)
C19 0.0376(7) 0.0300(6) 0.0298(6) -0.0005(5) 0.0168(5) 0.0055(5)
C20 0.0541(10) 0.0366(7) 0.0400(8) 0.0036(6) 0.0280(7) 0.0044(7)
C21 0.0581(10) 0.0412(8) 0.0353(8) -0.0060(6) 0.0132(7) -0.0013(7)
C22 0.0439(9) 0.0533(9) 0.0521(9) 0.0080(8) 0.0213(8) 0.0156(8)

loop_
_atom_site_label
_atom_site_type_symbol
_atom_site_thermal_displace_type
_atom_site_fract_x
_atom_site_fract_y
_atom_site_fract_z
_atom_site_occupancy
_atom_site_U_iso_or_equiv
_atom_site_calc_flag
_atom_site_refinement_flags
O7 O Uani 0.92202(8) -0.05297(10) -0.10868(6) 1.000 0.0336(3) . .
O8 O Uani 0.75856(9) -0.00313(12) -0.20776(6) 1.000 0.0423(3) . .
O11 O Uani 0.58389(8) 0.15882(10) -0.13892(6) 1.000 0.0365(3) . .
O17 O Uani 0.71437(10) 0.31839(9) 0.28917(7) 1.000 0.0411(3) . .
O18 O Uani 0.69676(8) 0.09657(8) 0.34106(6) 1.000 0.0307(3) . .
N1 N Uani 0.84181(10) 0.09561(10) 0.02131(7) 1.000 0.0257(3) . .
N15 N Uani 0.77902(10) 0.12535(12) 0.22809(7) 1.000 0.0300(3) . .
C2 C Uani 0.78017(11) 0.16691(12) 0.07092(8) 1.000 0.0265(3) . .
C3 C Uani 0.67357(11) 0.20003(13) 0.01816(8) 1.000 0.0295(4) . .
C4 C Uani 0.67297(11) 0.14480(13) -0.06634(8) 1.000 0.0281(3) . .
C5 C Uani 0.77840(11) 0.08006(13) -0.06388(8) 1.000 0.0271(4) . .
C6 C Uani 0.82763(11) 0.00268(13) -0.12699(8) 1.000 0.0284(4) . .
C9 C Uani 0.80416(15) -0.0789(2) -0.27516(10) 1.000 0.0477(5) . .
C10 C Uani 0.88414(18) 0.0112(2) -0.31252(11) 1.000 0.0580(6) . .
C12 C Uani 0.50553(15) 0.04336(18) -0.15095(12) 1.000 0.0535(5) . .
C13 C Uani 0.58054(13) 0.28494(16) 0.04447(10) 1.000 0.0409(4) . .
C14 C Uani 0.83037(12) 0.20335(13) 0.16568(8) 1.000 0.0293(4) . .
C16 C Uani 0.72906(11) 0.19144(12) 0.28615(8) 1.000 0.0275(4) . .
C19 C Uani 0.65257(12) 0.14542(13) 0.41766(8) 1.000 0.0310(4) . .
C20 C Uani 0.63719(16) 0.00786(16) 0.46420(10) 1.000 0.0408(5) . .
C21 C Uani 0.74226(16) 0.23578(17) 0.47770(10) 1.000 0.0444(5) . .
C22 C Uani 0.53895(15) 0.2207(2) 0.38698(12) 1.000 0.0481(5) . .
H1 H Uiso 0.9123(15) 0.0689(15) 0.0406(10) 1.000 0.032(4) . .
H9A H Uiso 0.7355(16) -0.1016(18) -0.3182(12) 1.000 0.047(5) . .
H9B H Uiso 0.8441(16) -0.161(2) -0.2485(12) 1.000 0.050(5) . .
H10A H Uiso 0.90410 -0.03630 -0.36170 1.000 0.0700 calc R
H10B H Uiso 0.84740 0.09920 -0.33210 1.000 0.0700 calc R
H10C H Uiso 0.95240 0.02870 -0.26790 1.000 0.0700 calc R
H12A H Uiso 0.54550 -0.04200 -0.15850 1.000 0.0640 calc R
H12B H Uiso 0.47280 0.03480 -0.10000 1.000 0.0640 calc R
H12C H Uiso 0.44560 0.05960 -0.20250 1.000 0.0640 calc R
H13A H Uiso 0.52800 0.22270 0.06420 1.000 0.0490 calc R
H13B H Uiso 0.54010 0.33820 -0.00540 1.000 0.0490 calc R
H13C H Uiso 0.61400 0.34830 0.09150 1.000 0.0490 calc R
H14A H Uiso 0.8183(13) 0.3036(16) 0.1757(9) 1.000 0.031(4) . .
H14B H Uiso 0.9133(14) 0.1854(15) 0.1796(10) 1.000 0.033(4) . .
H15 H Uiso 0.7851(13) 0.0385(19) 0.2317(10) 1.000 0.035(4) . .
H20A H Uiso 0.7117(16) -0.0457(18) 0.4816(11) 1.000 0.047(5) . .
H20B H Uiso 0.6097(15) 0.0293(18) 0.5151(13) 1.000 0.047(4) . .
H20C H Uiso 0.5786(16) -0.0491(19) 0.4237(12) 1.000 0.049(5) . .
H21A H Uiso 0.7573(16) 0.323(2) 0.4515(12) 1.000 0.056(5) . .
H21B H Uiso 0.7147(17) 0.255(2) 0.5324(14) 1.000 0.061(5) . .
H21C H Uiso 0.8181(18) 0.181(2) 0.4957(13) 1.000 0.063(6) . .
H22A H Uiso 0.5462(16) 0.309(2) 0.3570(12) 1.000 0.051(5) . .
H22B H Uiso 0.5035(17) 0.238(2) 0.4373(14) 1.000 0.061(5) . .
H22C H Uiso 0.4870(17) 0.160(2) 0.3449(13) 1.000 0.059(5) . .

loop_
_atom_type_symbol
_atom_type_description
_atom_type_scat_dispersion_real
_atom_type_scat_dispersion_imag
_atom_type_scat_source
O O 0.0106 0.0060 'International Tables Vol C Tables 4.2.6.8 and 6.1.1.4'
N N 0.0061 0.0033 'International Tables Vol C Tables 4.2.6.8 and 6.1.1.4'
H H 0.0000 0.0000 'International Tables Vol C Tables 4.2.6.8 and 6.1.1.4'
C C 0.0033 0.0016 'International Tables Vol C Tables 4.2.6.8 and 6.1.1.4'

loop_
_geom_angle_atom_site_label_1
_geom_angle_atom_site_label_2
_geom_angle_atom_site_label_3
_geom_angle
_geom_angle_publ_flag
C6 O8 C9 115.89(12) yes
C4 O11 C12 113.59(11) yes
C16 O18 C19 120.06(9) yes
C2 N1 C5 110.17(11) yes
C14 N15 C16 121.66(11) yes
C2 N1 H1 123.9(10) no
C5 N1 H1 125.8(10) no
C16 N15 H15 117.7(11) no
C14 N15 H15 120.4(11) no
N1 C2 C14 121.40(12) yes
C3 C2 C14 129.84(12) no
N1 C2 C3 108.71(11) yes
C2 C3 C4 106.17(11) no
C2 C3 C13 126.81(12) no
C4 C3 C13 126.93(12) no
O11 C4 C3 124.68(12) yes
C3 C4 C5 108.66(11) no
O11 C4 C5 126.60(11) yes
N1 C5 C4 106.29(11) yes
N1 C5 C6 118.88(12) yes
C4 C5 C6 134.79(12) no
O8 C6 C5 113.23(11) yes
O7 C6 O8 123.07(12) yes
O7 C6 C5 123.70(11) yes
O8 C9 C10 111.56(15) yes
N15 C14 C2 113.48(11) yes
O17 C16 O18 124.67(12) yes
O17 C16 N15 125.21(12) yes
O18 C16 N15 110.13(10) yes
C20 C19 C22 111.02(13) no
C21 C19 C22 112.86(12) no
C20 C19 C21 109.62(11) no
O18 C19 C20 102.43(10) yes
O18 C19 C21 109.89(12) yes
O18 C19 C22 110.53(11) yes
O8 C9 H9A 102.1(11) no
O8 C9 H9B 108.6(11) no
C10 C9 H9A 112.4(11) no
C10 C9 H9B 109.4(12) no
H9A C9 H9B 112.7(15) no
C9 C10 H10A 109.49 no
C9 C10 H10B 109.45 no
C9 C10 H10C 109.52 no
H10A C10 H10B 109.45 no
H10A C10 H10C 109.42 no
H10B C10 H10C 109.49 no
O11 C12 H12A 109.45 no
O11 C12 H12B 109.46 no
O11 C12 H12C 109.44 no
H12A C12 H12B 109.51 no
H12A C12 H12C 109.45 no
H12B C12 H12C 109.52 no
C3 C13 H13A 109.49 no
C3 C13 H13B 109.51 no
C3 C13 H13C 109.46 no
H13A C13 H13B 109.41 no
H13A C13 H13C 109.49 no
H13B C13 H13C 109.47 no
N15 C14 H14A 106.8(9) no
N15 C14 H14B 108.6(9) no
C2 C14 H14A 109.8(8) no
C2 C14 H14B 109.9(9) no
H14A C14 H14B 108.1(13) no
C19 C20 H20A 111.5(10) no
C19 C20 H20B 108.3(10) no
C19 C20 H20C 108.0(11) no
H20A C20 H20B 109.6(15) no
H20A C20 H20C 110.7(15) no
H20B C20 H20C 108.7(16) no
C19 C21 H21A 113.6(11) no
C19 C21 H21B 107.7(12) no
C19 C21 H21C 110.0(11) no
H21A C21 H21B 109.5(16) no
H21A C21 H21C 108.3(16) no
H21B C21 H21C 107.5(16) no
C19 C22 H22A 112.8(12) no
C19 C22 H22B 110.1(12) no
C19 C22 H22C 108.9(12) no
H22A C22 H22B 109.7(16) no
H22A C22 H22C 107.3(16) no
H22B C22 H22C 107.8(17) no

loop_
_geom_bond_atom_site_label_1
_geom_bond_atom_site_label_2
_geom_bond_distance
_geom_bond_publ_flag
O7 C6 1.2203(16) yes
O8 C6 1.3395(16) yes
O8 C9 1.469(2) yes
O11 C4 1.3733(16) yes
O11 C12 1.425(2) yes
O17 C16 1.2185(14) yes
O18 C16 1.3524(15) yes
O18 C19 1.4777(16) yes
N1 C2 1.3577(17) yes
N1 C5 1.3773(16) yes
N15 C14 1.4574(17) yes
N15 C16 1.3411(17) yes
N1 H1 0.867(18) no
N15 H15 0.827(18) no
C2 C3 1.3885(18) no
C2 C14 1.4992(17) no
C3 C4 1.4098(17) no
C3 C13 1.501(2) no
C4 C5 1.3943(19) no
C5 C6 1.4485(18) no
C9 C10 1.492(3) no
C19 C22 1.514(2) no
C19 C20 1.521(2) no
C19 C21 1.519(2) no
C9 H9A 0.960(19) no
C9 H9B 0.957(19) no
C10 H10A 0.9603 no
C10 H10B 0.9600 no
C10 H10C 0.9598 no
C12 H12A 0.9599 no
C12 H12B 0.9599 no
C12 H12C 0.9600 no
C13 H13A 0.9598 no
C13 H13B 0.9595 no
C13 H13C 0.9608 no
C14 H14A 0.979(15) no
C14 H14B 0.981(17) no
C20 H20A 1.008(19) no
C20 H20B 0.942(19) no
C20 H20C 0.990(18) no
C21 H21A 0.956(19) no
C21 H21B 0.99(2) no
C21 H21C 1.03(2) no
C22 H22A 0.971(19) no
C22 H22B 0.98(2) no
C22 H22C 0.98(2) no

loop_
_geom_contact_atom_site_label_1
_geom_contact_atom_site_label_2
_geom_contact_distance
_geom_contact_site_symmetry_2
_geom_contact_publ_flag
O7 N1 2.7974(14) . no
O7 C10 3.1519(19) . no
O7 N1 2.8752(15) 3_755 no
O8 C12 3.361(2) . no
O8 O11 2.9739(15) . no
O11 C9 3.246(2) 2_654 no
O11 O8 2.9739(15) . no
O17 C22 2.994(2) . no
O17 N15 2.9247(14) 2_655 no
O17 C21 2.9735(19) . no
O7 H1 2.613(15) . no
O7 H21B 2.87(2) 2_645 no
O7 H22A 2.861(19) 4_554 no
O7 H1 2.032(18) 3_755 no
O7 H10C 2.6884 . no
O7 H14B 2.760(16) 3_755 no
O7 H9B 2.392(18) . no
O8 H12A 2.8402 . no
O11 H13B 2.8169 . no
O11 H10A 2.8935 2_654 no
O11 H9B 2.716(19) 2_654 no
O17 H21A 2.456(18) . no
O17 H22A 2.468(19) . no
O17 H14A 2.373(15) . no
O17 H15 2.112(18) 2_655 no
O18 H14A 2.791(15) 2_645 no
O18 H12C 2.8426 3_655 no
N1 O7 2.7974(14) . no
N1 O7 2.8752(15) 3_755 no
N15 O17 2.9247(14) 2_645 no
N1 H21A 2.912(19) 2_645 no
C2 C20 3.458(2) 2_655 no
C5 C21 3.556(2) 2_645 no
C9 O11 3.246(2) 2_644 no
C10 O7 3.1519(19) . no
C12 O8 3.361(2) . no
C14 C20 3.590(2) 2_655 no
C20 C2 3.458(2) 2_645 no
C20 C14 3.590(2) 2_645 no
C21 C5 3.556(2) 2_655 no
C21 O17 2.9735(19) . no
C22 O17 2.994(2) . no
C2 H20A 2.851(17) 2_655 no
C3 H20A 2.773(18) 2_655 no
C5 H12A 3.0700 . no
C5 H21A 3.080(19) 2_645 no
C6 H21B 2.87(2) 2_645 no
C6 H10C 2.9168 . no
C12 H13A 2.9276 3_655 no
C13 H21C 3.08(2) 4_454 no
C13 H20A 3.058(19) 2_655 no
C14 H13C 2.9285 . no
C14 H20C 3.047(18) 2_655 no
C16 H21A 2.804(18) . no
C16 H22A 2.879(19) . no
C20 H14A 3.042(15) 2_645 no
C20 H20B 3.058(19) 3_656 no
H1 O7 2.613(15) . no
H1 H14B 2.42(2) . no
H1 O7 2.032(17) 3_755 no
H9B O7 2.392(18) . no
H9B O11 2.716(19) 2_644 no
H10A O11 2.8935 2_644 no
H10A H13B 2.5921 2_644 no
H10C O7 2.6884 . no
H10C C6 2.9168 . no
H10C H22A 2.5321 4_554 no
H12A O8 2.8402 . no
H12A C5 3.0700 . no
H12A H13A 2.5328 3_655 no
H12B H13A 2.5037 3_655 no
H12C O18 2.8426 3_655 no
H12C H14A 2.5076 4_454 no
H13A C12 2.9276 3_655 no
H13A H12A 2.5328 3_655 no
H13A H12B 2.5037 3_655 no
H13B O11 2.8169 . no
H13B H10A 2.5921 2_654 no
H13C C14 2.9285 . no
H13C H14A 2.5357 . no
H14A O17 2.373(15) . no
H14A H13C 2.5357 . no
H14A O18 2.791(15) 2_655 no
H14A C20 3.042(15) 2_655 no
H14A H20C 2.59(2) 2_655 no
H14A H12C 2.5076 4_555 no
H14B H1 2.42(2) . no
H14B O7 2.760(16) 3_755 no
H15 O17 2.112(18) 2_645 no
H20A H21C 2.48(3) . no
H20A C2 2.851(17) 2_645 no
H20A C3 2.773(18) 2_645 no
H20A C13 3.058(19) 2_645 no
H20B H21B 2.46(3) . no
H20B H22B 2.51(3) . no
H20B C20 3.058(19) 3_656 no
H20C H22C 2.45(3) . no
H20C C14 3.047(18) 2_645 no
H20C H14A 2.59(2) 2_645 no
H21A O17 2.456(18) . no
H21A C16 2.804(18) . no
H21A N1 2.912(19) 2_655 no
H21A C5 3.080(19) 2_655 no
H21B H20B 2.46(3) . no
H21B O7 2.87(2) 2_655 no
H21B C6 2.87(2) 2_655 no
H21C H20A 2.48(3) . no
H21C C13 3.08(2) 4_555 no
H22A O17 2.468(19) . no
H22A C16 2.879(19) . no
H22A O7 2.861(19) 4_455 no
H22A H10C 2.5321 4_455 no
H22B H20B 2.51(3) . no
H22C H20C 2.45(3) . no

loop_
_geom_hbond_atom_site_label_D
_geom_hbond_atom_site_label_H
_geom_hbond_atom_site_label_A
_geom_hbond_distance_DH
_geom_hbond_distance_HA
_geom_hbond_distance_DA
_geom_hbond_angle_DHA
_geom_hbond_site_symmetry_A
_geom_hbond_publ_flag
N1 H1 O7 0.867(18) 2.032(17) 2.8752(15) 164.0(13) 3_755 yes
N15 H15 O17 0.827(18) 2.112(18) 2.9247(14) 167.5(15) 2_645 yes
C14 H14A O17 0.979(15) 2.373(15) 2.8211(17) 107.2(10) . yes
C21 H21A O17 0.956(19) 2.456(18) 2.9735(19) 113.8(14) . yes
C22 H22A O17 0.971(19) 2.468(19) 2.994(2) 113.8(14) . yes

loop_
_geom_torsion_atom_site_label_1
_geom_torsion_atom_site_label_2
_geom_torsion_atom_site_label_3
_geom_torsion_atom_site_label_4
_geom_torsion
_geom_torsion_publ_flag
C9 O8 C6 C5 179.32(12) no
C6 O8 C9 C10 -80.67(16) no
C9 O8 C6 O7 -1.30(19) no
C12 O11 C4 C5 89.25(16) no
C12 O11 C4 C3 -93.55(15) no
C16 O18 C19 C20 -175.33(12) no
C19 O18 C16 N15 172.53(11) no
C19 O18 C16 O17 -7.65(19) no
C16 O18 C19 C21 -58.89(15) no
C16 O18 C19 C22 66.32(15) no
C2 N1 C5 C6 -178.11(11) no
C2 N1 C5 C4 -0.08(14) no
C5 N1 C2 C14 -177.69(11) no
C5 N1 C2 C3 -0.08(14) no
C14 N15 C16 O17 5.2(2) no
C16 N15 C14 C2 -122.19(13) no
C14 N15 C16 O18 -174.98(11) no
N1 C2 C14 N15 -110.78(14) no
C14 C2 C3 C4 177.55(12) no
N1 C2 C3 C4 0.21(14) no
N1 C2 C3 C13 -176.52(12) no
C14 C2 C3 C13 0.8(2) no
C3 C2 C14 N15 72.17(17) no
C2 C3 C4 C5 -0.26(14) no
C2 C3 C4 O11 -177.89(11) no
C13 C3 C4 O11 -1.2(2) no
C13 C3 C4 C5 176.46(13) no
O11 C4 C5 C6 -4.7(2) no
O11 C4 C5 N1 177.78(11) no
C3 C4 C5 N1 0.21(14) no
C3 C4 C5 C6 177.78(14) no
N1 C5 C6 O8 -178.95(11) no
C4 C5 C6 O8 3.7(2) no
C4 C5 C6 O7 -175.65(14) no
N1 C5 C6 O7 1.68(19) no

loop_
_cod_related_entry_id
_cod_related_entry_code
_cod_related_entry_database
1 21157356 ChemSpider
